data_4078251
loop_
_publ_author_name
'Anding, Bernie J.'
'Ellern, Arkady'
'Woo, L. Keith'

_publ_section_title
;
 Olefin Cyclopropanation Catalyzed by Iridium(III) Porphyrin Complexes
;
_journal_issue 9
_journal_name_full Organometallics
_journal_page_first 3628
_journal_paper_doi 10.1021/om300135f
_journal_volume 31
_journal_year 2012
_chemical_formula_sum 'C53 H49 Cl5 Ir N5'
_chemical_formula_weight 1125.42
_chemical_name_common 'Ir(TTP)(NMe3)Cl  (Compound #3)'
_space_group_IT_number 14
_symmetry_cell_setting monoclinic
_symmetry_space_group_name_Hall '-P 2ybc'
_symmetry_space_group_name_H-M 'P 1 21/c 1'
_atom_sites_solution_hydrogens geom
_atom_sites_solution_primary direct
_atom_sites_solution_secondary difmap
_audit_creation_method 'APEX2 v2010.3-0'
_cell_angle_alpha 90
_cell_angle_beta 102.0610(10)
_cell_angle_gamma 90
_cell_formula_units_Z 4
_cell_length_a 13.0353(11)
_cell_length_b 15.4171(13)
_cell_length_c 24.578(2)
_cell_measurement_reflns_used 9556
_cell_measurement_temperature 173.(2)
_cell_measurement_theta_max 29.4732
_cell_measurement_theta_min 2.3625
_cell_volume 4830.3(7)
_computing_cell_refinement 'SAINT V7.66A (Bruker AXS, 2009)'
_computing_data_collection 'APEX2 Suite (Bruker AXS, 2009)'
_computing_data_reduction 'SAINT V7.66A (Bruker AXS, 2009)'
_computing_molecular_graphics 'XSHELL (Bruker AXS, 2007)'
_computing_publication_material 'APEX2 Suite (Bruker AXS, 2009)'
_computing_structure_refinement 'SHELXL-97 (Sheldrick, 2008)'
_computing_structure_solution 'SHELXS-97 (Sheldrick, 2008)'
_diffrn_ambient_temperature 173.(2)
_diffrn_detector_area_resol_mean 8.3333
_diffrn_measured_fraction_theta_full 0.994
_diffrn_measured_fraction_theta_max 0.994
_diffrn_measurement_device_type ' BRUKER APEX2 CCD Diffractometer'
_diffrn_measurement_method '\w scan'
_diffrn_radiation_type MoK\a
_diffrn_radiation_wavelength 0.71073
_diffrn_reflns_av_R_equivalents 0.0256
_diffrn_reflns_av_sigmaI/netI 0.0218
_diffrn_reflns_limit_h_max 18
_diffrn_reflns_limit_h_min -18
_diffrn_reflns_limit_k_max 21
_diffrn_reflns_limit_k_min -21
_diffrn_reflns_limit_l_max 33
_diffrn_reflns_limit_l_min -34
_diffrn_reflns_number 51968
_diffrn_reflns_theta_full 29.50
_diffrn_reflns_theta_max 29.50
_diffrn_reflns_theta_min 1.57
_exptl_absorpt_coefficient_mu 3.083
_exptl_absorpt_correction_T_max 0.51
_exptl_absorpt_correction_T_min 0.32
_exptl_absorpt_correction_type multi-scan
_exptl_absorpt_process_details 'SADABS V2008/1 (Bruker AXS)'
_exptl_crystal_colour red
_exptl_crystal_density_diffrn 1.548
_exptl_crystal_density_method 'not measured'
_exptl_crystal_description block
_exptl_crystal_F_000 2256
_exptl_crystal_size_max 0.32
_exptl_crystal_size_mid 0.32
_exptl_crystal_size_min 0.25
_refine_diff_density_max 1.219
_refine_diff_density_min -1.182
_refine_ls_extinction_method none
_refine_ls_goodness_of_fit_ref 1.080
_refine_ls_hydrogen_treatment constr
_refine_ls_matrix_type full
_refine_ls_number_parameters 584
_refine_ls_number_reflns 13362
_refine_ls_number_restraints 0
_refine_ls_restrained_S_all 1.080
_refine_ls_R_factor_all 0.0303
_refine_ls_R_factor_gt 0.0240
_refine_ls_shift/su_max 0.007
_refine_ls_shift/su_mean 0.000
_refine_ls_structure_factor_coef Fsqd
_refine_ls_weighting_details 'calc w=1/[\s^2^(Fo^2^)+(0.0281P)^2^+5.5000P] where P=(Fo^2^+2Fc^2^)/3'
_refine_ls_weighting_scheme calc
_refine_ls_wR_factor_gt 0.0606
_refine_ls_wR_factor_ref 0.0645
_reflns_number_gt 11836
_reflns_number_total 13362
_reflns_threshold_expression >2sigma(I)
_cod_data_source_file om300135f_si_002.cif
_cod_data_source_block I
_cod_database_code 4078251

loop_
_symmetry_equiv_pos_as_xyz
'x, y, z'
'-x, y+1/2, -z+1/2'
'-x, -y, -z'
'x, -y-1/2, z-1/2'

loop_
_atom_site_type_symbol
_atom_site_label
_atom_site_fract_x
_atom_site_fract_y
_atom_site_fract_z
_atom_site_U_iso_or_equiv
_atom_site_adp_type
_atom_site_calc_flag
_atom_site_refinement_flags
_atom_site_occupancy
Ir Ir1 0.5826(6) 0.74219(5) 0.771959(3) 0.01780(3) Uani d . 1
Cl Cl1 0.65657(5) 0.87996(4) 0.79559(3) 0.02861(11) Uani d . 1
Cl Cl2 0.81256(10) 1.03294(8) 0.71626(5) 0.0762(3) Uani d . 1
Cl Cl3 0.44328(15) -0.06181(10) 0.06378(5) 0.1142(6) Uani d . 1
Cl Cl4 0.98407(12) 0.92493(9) 0.76779(6) 0.1043(5) Uani d . 1
Cl Cl5 0.29448(15) 0.06689(9) 0.01440(9) 0.1434(8) Uani d . 1
C C1 0.46629(19) 0.75833(14) 0.86772(10) 0.0231(4) Uani d . 1
C C2 0.4791(2) 0.73868(15) 0.92616(10) 0.0267(5) Uani d . 1
H H2 0.4278 0.7459 0.9482 0.032 Uiso calc R 1
C C3 0.57792(19) 0.70790(17) 0.94379(10) 0.0284(5) Uani d . 1
H H3 0.6091 0.6906 0.9806 0.034 Uiso calc R 1
C C4 0.62689(18) 0.70617(14) 0.89664(9) 0.0228(4) Uani d . 1
C C5 0.72780(18) 0.67465(14) 0.89798(9) 0.0233(4) Uani d . 1
C C6 0.79515(18) 0.65179(15) 0.95332(9) 0.0247(4) Uani d . 1
C C7 0.83122(19) 0.71670(17) 0.99182(10) 0.0287(5) Uani d . 1
H H7 0.809 0.7749 0.9839 0.034 Uiso calc R 1
C C8 0.8996(2) 0.69724(18) 1.04172(11) 0.0323(5) Uani d . 1
H H8 0.924 0.7425 1.0674 0.039 Uiso calc R 1
C C9 0.9325(2) 0.61316(18) 1.05464(10) 0.0328(5) Uani d . 1
C C10 1.0083(3) 0.5916(2) 1.10832(12) 0.0515(8) Uani d . 1
H H10A 0.9815 0.542 1.1262 0.077 Uiso calc R 1
H H10B 1.0157 0.6418 1.1333 0.077 Uiso calc R 1
H H10C 1.0768 0.5768 1.1003 0.077 Uiso calc R 1
C C11 0.8946(2) 0.54799(17) 1.01665(10) 0.0314(5) Uani d . 1
H H11 0.9154 0.4896 1.0251 0.038 Uiso calc R 1
C C12 0.82674(19) 0.56687(16) 0.96648(10) 0.0276(5) Uani d . 1
H H12 0.8018 0.5215 0.941 0.033 Uiso calc R 1
C C13 0.77215(17) 0.66443(14) 0.85134(9) 0.0229(4) Uani d . 1
C C14 0.87449(19) 0.62823(16) 0.85235(10) 0.0278(5) Uani d . 1
H H14 0.9223 0.6073 0.8843 0.033 Uiso calc R 1
C C15 0.89008(19) 0.62935(16) 0.80003(10) 0.0273(5) Uani d . 1
H H15 0.9499 0.6078 0.788 0.033 Uiso calc R 1
C C16 0.79916(18) 0.66931(14) 0.76558(9) 0.0232(4) Uani d . 1
C C17 0.78834(18) 0.68769(15) 0.70918(9) 0.0245(4) Uani d . 1
C C18 0.87746(18) 0.66396(15) 0.68205(10) 0.0255(4) Uani d . 1
C C19 0.9753(2) 0.70336(17) 0.69814(10) 0.0305(5) Uani d . 1
H H19 0.9851 0.747 0.726 0.037 Uiso calc R 1
C C20 1.0587(2) 0.67996(19) 0.67418(11) 0.0350(6) Uani d . 1
H H20 1.1246 0.7078 0.686 0.042 Uiso calc R 1
C C21 1.0473(2) 0.6169(2) 0.63346(12) 0.0369(6) Uani d . 1
C C22 1.1384(3) 0.5892(3) 0.60816(16) 0.0601(10) Uani d . 1
H H22A 1.1917 0.635 0.6136 0.09 Uiso calc R 1
H H22B 1.1135 0.5787 0.5683 0.09 Uiso calc R 1
H H22C 1.1692 0.5358 0.6262 0.09 Uiso calc R 1
C C23 0.9491(2) 0.57829(19) 0.61665(12) 0.0377(6) Uani d . 1
H H23 0.9393 0.5355 0.5882 0.045 Uiso calc R 1
C C24 0.8654(2) 0.60102(17) 0.64060(11) 0.0320(5) Uani d . 1
H H24 0.7994 0.5734 0.6286 0.038 Uiso calc R 1
C C25 0.70069(19) 0.72752(16) 0.67635(10) 0.0260(4) Uani d . 1
C C26 0.6895(2) 0.74852(18) 0.61842(11) 0.0350(6) Uani d . 1
H H26 0.7395 0.7377 0.5961 0.042 Uiso calc R 1
C C27 0.5948(2) 0.7864(2) 0.60169(11) 0.0374(6) Uani d . 1
H H27 0.5657 0.8068 0.5653 0.045 Uiso calc R 1
C C28 0.54592(19) 0.79030(16) 0.64902(9) 0.0273(5) Uani d . 1
C C29 0.44781(19) 0.82699(15) 0.64838(9) 0.0252(4) Uani d . 1
C C30 0.39198(19) 0.86097(16) 0.59286(10) 0.0274(5) Uani d . 1
C C31 0.4253(2) 0.93651(17) 0.57123(11) 0.0324(5) Uani d . 1
H H31 0.4774 0.9715 0.5938 0.039 Uiso calc R 1
C C32 0.3834(2) 0.96144(19) 0.51689(11) 0.0384(6) Uani d . 1
H H32 0.4065 1.0139 0.503 0.046 Uiso calc R 1
C C33 0.3090(3) 0.9116(2) 0.48266(11) 0.0416(7) Uani d . 1
C C34 0.2707(3) 0.9364(3) 0.42225(12) 0.0598(10) Uani d . 1
H H34A 0.2695 0.9997 0.4188 0.09 Uiso calc R 1
H H34B 0.1998 0.9134 0.4088 0.09 Uiso calc R 1
H H34C 0.318 0.912 0.4 0.09 Uiso calc R 1
C C35 0.2724(3) 0.8388(2) 0.50483(12) 0.0455(7) Uani d . 1
H H35 0.2186 0.8051 0.4825 0.055 Uiso calc R 1
C C36 0.3130(2) 0.81364(19) 0.55967(12) 0.0390(6) Uani d . 1
H H36 0.2861 0.7635 0.5743 0.047 Uiso calc R 1
C C37 0.39995(18) 0.83193(14) 0.69389(9) 0.0230(4) Uani d . 1
C C38 0.29842(18) 0.86968(16) 0.69292(10) 0.0271(5) Uani d . 1
H H38 0.2539 0.8962 0.6619 0.033 Uiso calc R 1
C C39 0.27831(18) 0.86033(16) 0.74440(10) 0.0275(5) Uani d . 1
H H39 0.217 0.879 0.7562 0.033 Uiso calc R 1
C C40 0.36725(17) 0.81666(14) 0.77816(9) 0.0225(4) Uani d . 1
C C41 0.37704(17) 0.79504(14) 0.83420(9) 0.0229(4) Uani d . 1
C C42 0.28397(18) 0.81056(15) 0.85975(10) 0.0248(4) Uani d . 1
C C43 0.1914(2) 0.76488(17) 0.84004(12) 0.0333(5) Uani d . 1
H H43 0.1876 0.7254 0.81 0.04 Uiso calc R 1
C C44 0.1048(2) 0.7765(2) 0.86377(13) 0.0400(6) Uani d . 1
H H44 0.0423 0.745 0.8495 0.048 Uiso calc R 1
C C45 0.1074(2) 0.83274(19) 0.90768(13) 0.0395(6) Uani d . 1
C C46 0.0119(3) 0.8440(3) 0.93303(18) 0.0629(10) Uani d . 1
H H46A 0.0262 0.8884 0.9622 0.094 Uiso calc R 1
H H46B -0.0044 0.7889 0.9492 0.094 Uiso calc R 1
H H46C -0.048 0.8621 0.9041 0.094 Uiso calc R 1
C C47 0.1988(2) 0.87787(19) 0.92731(12) 0.0377(6) Uani d . 1
H H47 0.2024 0.9166 0.9577 0.045 Uiso calc R 1
C C48 0.2863(2) 0.86782(17) 0.90348(11) 0.0314(5) Uani d . 1
H H48 0.348 0.9005 0.9173 0.038 Uiso calc R 1
C C49 0.5758(2) 0.56008(18) 0.72046(14) 0.0422(7) Uani d . 1
H H49A 0.6463 0.5515 0.7433 0.063 Uiso calc R 1
H H49B 0.5811 0.5889 0.6856 0.063 Uiso calc R 1
H H49C 0.5413 0.5037 0.7122 0.063 Uiso calc R 1
C C50 0.4060(2) 0.62020(19) 0.71554(14) 0.0421(7) Uani d . 1
H H50A 0.3787 0.5615 0.7067 0.063 Uiso calc R 1
H H50B 0.4092 0.6509 0.681 0.063 Uiso calc R 1
H H50C 0.3595 0.6516 0.7353 0.063 Uiso calc R 1
C C51 0.5038(3) 0.56495(18) 0.80174(12) 0.0449(7) Uani d . 1
H H51A 0.4757 0.5071 0.7907 0.067 Uiso calc R 1
H H51B 0.4564 0.5953 0.8215 0.067 Uiso calc R 1
H H51C 0.5731 0.5593 0.8263 0.067 Uiso calc R 1
C C52 0.8548(3) 0.9272(3) 0.7273(2) 0.0709(12) Uani d . 1
H H52A 0.853 0.8984 0.6912 0.085 Uiso calc R 1
H H52B 0.8073 0.8952 0.7469 0.085 Uiso calc R 1
C C53 0.3970(4) 0.0428(3) 0.06746(18) 0.0771(12) Uani d . 1
H H53A 0.3746 0.0502 0.1033 0.092 Uiso calc R 1
H H53B 0.4548 0.0842 0.0669 0.092 Uiso calc R 1
N N1 0.55693(15) 0.73605(12) 0.85057(8) 0.0206(3) Uani d . 1
N N2 0.72703(15) 0.68734(12) 0.79765(8) 0.0219(4) Uani d . 1
N N3 0.61171(16) 0.75301(12) 0.69411(8) 0.0228(4) Uani d . 1
N N4 0.44053(14) 0.80055(12) 0.74647(8) 0.0206(3) Uani d . 1
N N5 0.51311(16) 0.61509(12) 0.75137(8) 0.0249(4) Uani d . 1

loop_
_atom_site_aniso_label
_atom_site_aniso_U_11
_atom_site_aniso_U_22
_atom_site_aniso_U_33
_atom_site_aniso_U_12
_atom_site_aniso_U_13
_atom_site_aniso_U_23
Ir1 0.01867(4) 0.01806(4) 0.01726(4) 0.00143(3) 0.00513(3) 0.00146(3)
Cl1 0.0312(3) 0.0209(2) 0.0347(3) -0.0037(2) 0.0092(2) -0.0011(2)
Cl2 0.0875(8) 0.0725(7) 0.0626(6) 0.0153(6) 0.0017(5) 0.0170(5)
Cl3 0.1749(16) 0.1000(10) 0.0615(7) 0.0522(10) 0.0106(8) 0.0102(7)
Cl4 0.1162(11) 0.0930(9) 0.0853(8) 0.0497(8) -0.0211(8) -0.0221(7)
Cl5 0.1499(15) 0.0620(8) 0.1761(17) 0.0321(9) -0.0628(13) -0.0415(9)
C1 0.0232(10) 0.0257(11) 0.0220(10) -0.0007(8) 0.0085(8) 0.0002(8)
C2 0.0263(11) 0.0330(12) 0.0227(11) 0.0016(9) 0.0095(9) 0.0023(9)
C3 0.0298(12) 0.0355(13) 0.0213(11) 0.0025(10) 0.0083(9) 0.0041(9)
C4 0.0251(10) 0.0234(10) 0.0206(10) 0.0008(8) 0.0062(8) 0.0023(8)
C5 0.0250(11) 0.0240(10) 0.0208(10) 0.0006(8) 0.0048(8) 0.0025(8)
C6 0.0228(10) 0.0309(11) 0.0210(10) 0.0012(9) 0.0062(8) 0.0022(8)
C7 0.0294(12) 0.0296(12) 0.0273(12) 0.0045(9) 0.0063(9) 0.0010(9)
C8 0.0300(12) 0.0389(14) 0.0271(12) 0.0015(10) 0.0035(10) -0.0055(10)
C9 0.0279(12) 0.0455(15) 0.0238(12) 0.0079(10) 0.0024(9) 0.0026(10)
C10 0.0514(19) 0.065(2) 0.0310(15) 0.0197(16) -0.0071(13) -0.0017(14)
C11 0.0333(13) 0.0325(12) 0.0283(12) 0.0077(10) 0.0059(10) 0.0064(9)
C12 0.0286(12) 0.0283(11) 0.0257(11) 0.0007(9) 0.0051(9) 0.0020(9)
C13 0.0218(10) 0.0240(10) 0.0225(10) 0.0020(8) 0.0040(8) 0.0017(8)
C14 0.0252(11) 0.0318(12) 0.0265(11) 0.0058(9) 0.0052(9) 0.0041(9)
C15 0.0238(11) 0.0316(12) 0.0272(11) 0.0070(9) 0.0071(9) 0.0026(9)
C16 0.0235(10) 0.0228(10) 0.0238(11) 0.0030(8) 0.0060(8) 0.0005(8)
C17 0.0255(11) 0.0261(11) 0.0237(11) 0.0026(8) 0.0091(9) 0.0005(8)
C18 0.0261(11) 0.0280(11) 0.0240(11) 0.0049(9) 0.0089(9) 0.0028(8)
C19 0.0301(12) 0.0337(13) 0.0284(12) 0.0011(10) 0.0079(10) -0.0002(9)
C20 0.0258(12) 0.0454(15) 0.0353(14) -0.0011(10) 0.0095(10) 0.0035(11)
C21 0.0318(13) 0.0469(16) 0.0359(14) 0.0080(11) 0.0155(11) 0.0032(11)
C22 0.0379(17) 0.084(3) 0.065(2) 0.0077(17) 0.0275(16) -0.012(2)
C23 0.0381(14) 0.0404(15) 0.0377(14) 0.0045(11) 0.0153(12) -0.0086(11)
C24 0.0272(12) 0.0355(13) 0.0348(13) 0.0000(10) 0.0096(10) -0.0054(10)
C25 0.0278(11) 0.0311(11) 0.0208(10) 0.0048(9) 0.0089(9) 0.0020(9)
C26 0.0358(14) 0.0488(16) 0.0239(12) 0.0130(11) 0.0141(11) 0.0084(10)
C27 0.0414(15) 0.0508(16) 0.0218(12) 0.0163(13) 0.0112(11) 0.0086(11)
C28 0.0314(12) 0.0310(12) 0.0199(10) 0.0061(9) 0.0064(9) 0.0044(9)
C29 0.0273(11) 0.0260(11) 0.0212(10) 0.0040(8) 0.0028(9) 0.0033(8)
C30 0.0300(12) 0.0301(12) 0.0216(11) 0.0082(9) 0.0039(9) 0.0011(8)
C31 0.0367(13) 0.0323(13) 0.0273(12) 0.0044(10) 0.0044(10) 0.0020(9)
C32 0.0506(17) 0.0373(14) 0.0292(13) 0.0137(12) 0.0128(12) 0.0103(10)
C33 0.0546(18) 0.0449(16) 0.0236(12) 0.0245(13) 0.0042(12) -0.0004(11)
C34 0.085(3) 0.068(2) 0.0232(14) 0.033(2) 0.0031(15) 0.0016(13)
C35 0.0514(18) 0.0438(16) 0.0336(14) 0.0068(13) -0.0087(13) -0.0082(12)
C36 0.0446(16) 0.0328(13) 0.0354(14) -0.0002(11) -0.0008(12) 0.0015(11)
C37 0.0224(10) 0.0232(10) 0.0231(10) 0.0015(8) 0.0037(8) 0.0011(8)
C38 0.0219(11) 0.0310(12) 0.0269(11) 0.0032(9) 0.0013(9) 0.0027(9)
C39 0.0215(11) 0.0302(12) 0.0309(12) 0.0048(9) 0.0057(9) 0.0028(9)
C40 0.0213(10) 0.0208(10) 0.0262(11) -0.0001(8) 0.0068(8) -0.0005(8)
C41 0.0224(10) 0.0213(10) 0.0263(11) -0.0005(8) 0.0082(8) -0.0010(8)
C42 0.0219(10) 0.0270(11) 0.0273(11) 0.0019(8) 0.0089(9) 0.0026(8)
C43 0.0291(13) 0.0355(13) 0.0371(14) -0.0065(10) 0.0107(11) -0.0025(10)
C44 0.0261(12) 0.0443(15) 0.0525(17) -0.0078(11) 0.0146(12) 0.0023(13)
C45 0.0337(14) 0.0429(15) 0.0484(16) 0.0057(11) 0.0235(12) 0.0094(12)
C46 0.0488(19) 0.070(2) 0.084(3) 0.0027(17) 0.046(2) 0.004(2)
C47 0.0404(15) 0.0402(15) 0.0367(14) 0.0060(11) 0.0176(12) -0.0046(11)
C48 0.0286(12) 0.0335(13) 0.0337(13) 0.0009(10) 0.0100(10) -0.0046(10)
C49 0.0428(15) 0.0290(13) 0.0577(18) -0.0048(11) 0.0173(14) -0.0147(12)
C50 0.0338(14) 0.0293(13) 0.0560(18) -0.0049(10) -0.0072(13) -0.0016(12)
C51 0.071(2) 0.0289(13) 0.0343(14) -0.0159(13) 0.0088(14) 0.0044(11)
C52 0.064(2) 0.061(2) 0.100(3) -0.0070(19) 0.043(2) -0.006(2)
C53 0.091(3) 0.074(3) 0.064(3) -0.009(2) 0.009(2) -0.020(2)
N1 0.0193(8) 0.0216(8) 0.0213(9) 0.0011(7) 0.0051(7) 0.0014(6)
N2 0.0229(9) 0.0223(9) 0.0214(9) 0.0027(7) 0.0066(7) 0.0014(7)
N3 0.0230(9) 0.0251(9) 0.0209(9) 0.0038(7) 0.0062(7) 0.0029(7)
N4 0.0218(8) 0.0190(8) 0.0213(8) 0.0014(7) 0.0054(7) 0.0015(6)
N5 0.0274(10) 0.0210(9) 0.0255(9) 0.0000(7) 0.0037(8) 0.0013(7)

loop_
_atom_type_symbol
_atom_type_description
_atom_type_scat_dispersion_real
_atom_type_scat_dispersion_imag
_atom_type_scat_source
C C 0.0033 0.0016 'International Tables Vol C Tables 4.2.6.8 and 6.1.1.4'
H H 0.0000 0.0000 'International Tables Vol C Tables 4.2.6.8 and 6.1.1.4'
N N 0.0061 0.0033 'International Tables Vol C Tables 4.2.6.8 and 6.1.1.4'
Cl Cl 0.1484 0.1585 'International Tables Vol C Tables 4.2.6.8 and 6.1.1.4'
Ir Ir -1.4442 7.9887 'International Tables Vol C Tables 4.2.6.8 and 6.1.1.4'

loop_
_geom_angle_atom_site_label_1
_geom_angle_atom_site_label_2
_geom_angle_atom_site_label_3
_geom_angle
N1 Ir1 N3 177.60(8)
N1 Ir1 N4 89.61(7)
N3 Ir1 N4 90.62(8)
N1 Ir1 N2 90.63(7)
N3 Ir1 N2 89.06(8)
N4 Ir1 N2 178.26(7)
N1 Ir1 N5 92.06(7)
N3 Ir1 N5 90.32(8)
N4 Ir1 N5 91.07(7)
N2 Ir1 N5 90.64(7)
N1 Ir1 Cl1 87.01(5)
N3 Ir1 Cl1 90.61(6)
N4 Ir1 Cl1 88.66(5)
N2 Ir1 Cl1 89.64(6)
N5 Ir1 Cl1 179.03(5)
N1 C1 C41 125.6(2)
N1 C1 C2 108.9(2)
C41 C1 C2 125.5(2)
C3 C2 C1 107.2(2)
C3 C2 H2 126.4
C1 C2 H2 126.4
C2 C3 C4 107.6(2)
C2 C3 H3 126.2
C4 C3 H3 126.2
N1 C4 C5 126.5(2)
N1 C4 C3 109.1(2)
C5 C4 C3 124.3(2)
C4 C5 C13 124.7(2)
C4 C5 C6 118.3(2)
C13 C5 C6 117.0(2)
C7 C6 C12 118.6(2)
C7 C6 C5 119.9(2)
C12 C6 C5 121.4(2)
C8 C7 C6 120.6(2)
C8 C7 H7 119.7
C6 C7 H7 119.7
C9 C8 C7 121.1(2)
C9 C8 H8 119.5
C7 C8 H8 119.5
C8 C9 C11 118.3(2)
C8 C9 C10 121.5(3)
C11 C9 C10 120.2(3)
C9 C10 H10A 109.5
C9 C10 H10B 109.5
H10A C10 H10B 109.5
C9 C10 H10C 109.5
H10A C10 H10C 109.5
H10B C10 H10C 109.5
C12 C11 C9 121.0(2)
C12 C11 H11 119.5
C9 C11 H11 119.5
C6 C12 C11 120.4(2)
C6 C12 H12 119.8
C11 C12 H12 119.8
N2 C13 C5 126.3(2)
N2 C13 C14 108.96(19)
C5 C13 C14 124.7(2)
C15 C14 C13 107.7(2)
C15 C14 H14 126.2
C13 C14 H14 126.2
C14 C15 C16 107.3(2)
C14 C15 H15 126.4
C16 C15 H15 126.4
N2 C16 C17 126.2(2)
N2 C16 C15 109.02(19)
C17 C16 C15 124.8(2)
C16 C17 C25 124.4(2)
C16 C17 C18 117.8(2)
C25 C17 C18 117.8(2)
C24 C18 C19 117.9(2)
C24 C18 C17 121.0(2)
C19 C18 C17 121.0(2)
C20 C19 C18 121.2(2)
C20 C19 H19 119.4
C18 C19 H19 119.4
C21 C20 C19 121.0(3)
C21 C20 H20 119.5
C19 C20 H20 119.5
C20 C21 C23 117.9(2)
C20 C21 C22 121.5(3)
C23 C21 C22 120.6(3)
C21 C22 H22A 109.5
C21 C22 H22B 109.5
H22A C22 H22B 109.5
C21 C22 H22C 109.5
H22A C22 H22C 109.5
H22B C22 H22C 109.5
C24 C23 C21 121.4(3)
C24 C23 H23 119.3
C21 C23 H23 119.3
C23 C24 C18 120.5(2)
C23 C24 H24 119.8
C18 C24 H24 119.8
N3 C25 C17 125.7(2)
N3 C25 C26 109.4(2)
C17 C25 C26 124.9(2)
C27 C26 C25 107.2(2)
C27 C26 H26 126.4
C25 C26 H26 126.4
C26 C27 C28 107.7(2)
C26 C27 H27 126.2
C28 C27 H27 126.2
N3 C28 C29 126.4(2)
N3 C28 C27 109.0(2)
C29 C28 C27 124.6(2)
C37 C29 C28 125.2(2)
C37 C29 C30 119.9(2)
C28 C29 C30 114.9(2)
C36 C30 C31 118.2(2)
C36 C30 C29 120.8(2)
C31 C30 C29 120.7(2)
C30 C31 C32 120.6(3)
C30 C31 H31 119.7
C32 C31 H31 119.7
C33 C32 C31 121.2(3)
C33 C32 H32 119.4
C31 C32 H32 119.4
C35 C33 C32 118.1(2)
C35 C33 C34 121.6(3)
C32 C33 C34 120.3(3)
C33 C34 H34A 109.5
C33 C34 H34B 109.5
H34A C34 H34B 109.5
C33 C34 H34C 109.5
H34A C34 H34C 109.5
H34B C34 H34C 109.5
C33 C35 C36 121.0(3)
C33 C35 H35 119.5
C36 C35 H35 119.5
C30 C36 C35 120.6(3)
C30 C36 H36 119.7
C35 C36 H36 119.7
N4 C37 C29 125.9(2)
N4 C37 C38 109.18(19)
C29 C37 C38 125.0(2)
C39 C38 C37 107.4(2)
C39 C38 H38 126.3
C37 C38 H38 126.3
C38 C39 C40 107.3(2)
C38 C39 H39 126.3
C40 C39 H39 126.3
N4 C40 C41 125.7(2)
N4 C40 C39 109.15(19)
C41 C40 C39 125.1(2)
C40 C41 C1 124.8(2)
C40 C41 C42 117.4(2)
C1 C41 C42 117.7(2)
C48 C42 C43 117.9(2)
C48 C42 C41 122.6(2)
C43 C42 C41 119.5(2)
C44 C43 C42 120.7(3)
C44 C43 H43 119.6
C42 C43 H43 119.6
C45 C44 C43 121.4(3)
C45 C44 H44 119.3
C43 C44 H44 119.3
C47 C45 C44 118.0(2)
C47 C45 C46 121.6(3)
C44 C45 C46 120.4(3)
C45 C46 H46A 109.5
C45 C46 H46B 109.5
H46A C46 H46B 109.5
C45 C46 H46C 109.5
H46A C46 H46C 109.5
H46B C46 H46C 109.5
C45 C47 C48 121.4(3)
C45 C47 H47 119.3
C48 C47 H47 119.3
C42 C48 C47 120.6(2)
C42 C48 H48 119.7
C47 C48 H48 119.7
N5 C49 H49A 109.5
N5 C49 H49B 109.5
H49A C49 H49B 109.5
N5 C49 H49C 109.5
H49A C49 H49C 109.5
H49B C49 H49C 109.5
N5 C50 H50A 109.5
N5 C50 H50B 109.5
H50A C50 H50B 109.5
N5 C50 H50C 109.5
H50A C50 H50C 109.5
H50B C50 H50C 109.5
N5 C51 H51A 109.5
N5 C51 H51B 109.5
H51A C51 H51B 109.5
N5 C51 H51C 109.5
H51A C51 H51C 109.5
H51B C51 H51C 109.5
Cl2 C52 Cl4 110.1(2)
Cl2 C52 H52A 109.7
Cl4 C52 H52A 109.7
Cl2 C52 H52B 109.7
Cl4 C52 H52B 109.7
H52A C52 H52B 108.2
Cl5 C53 Cl3 113.0(2)
Cl5 C53 H53A 109.0
Cl3 C53 H53A 109.0
Cl5 C53 H53B 109.0
Cl3 C53 H53B 109.0
H53A C53 H53B 107.8
C4 N1 C1 107.15(19)
C4 N1 Ir1 125.85(15)
C1 N1 Ir1 126.98(16)
C13 N2 C16 106.97(18)
C13 N2 Ir1 125.88(15)
C16 N2 Ir1 127.11(15)
C28 N3 C25 106.72(19)
C28 N3 Ir1 125.73(16)
C25 N3 Ir1 127.52(16)
C40 N4 C37 106.97(18)
C40 N4 Ir1 126.88(15)
C37 N4 Ir1 126.15(15)
C51 N5 C50 106.9(2)
C51 N5 C49 106.1(2)
C50 N5 C49 106.0(2)
C51 N5 Ir1 112.19(16)
C50 N5 Ir1 112.55(15)
C49 N5 Ir1 112.64(16)

loop_
_geom_bond_atom_site_label_1
_geom_bond_atom_site_label_2
_geom_bond_distance
Ir1 N1 2.0309(19)
Ir1 N3 2.034(2)
Ir1 N4 2.0364(18)
Ir1 N2 2.0400(19)
Ir1 N5 2.1737(19)
Ir1 Cl1 2.3547(6)
Cl2 C52 1.724(4)
Cl3 C53 1.731(5)
Cl4 C52 1.769(5)
Cl5 C53 1.702(5)
C1 N1 1.378(3)
C1 C41 1.397(3)
C1 C2 1.443(3)
C2 C3 1.356(3)
C2 H2 0.95
C3 C4 1.435(3)
C3 H3 0.95
C4 N1 1.376(3)
C4 C5 1.396(3)
C5 C13 1.396(3)
C5 C6 1.499(3)
C6 C7 1.390(3)
C6 C12 1.390(3)
C7 C8 1.390(3)
C7 H7 0.95
C8 C9 1.382(4)
C8 H8 0.95
C9 C11 1.390(4)
C9 C10 1.511(4)
C10 H10A 0.98
C10 H10B 0.98
C10 H10C 0.98
C11 C12 1.390(3)
C11 H11 0.95
C12 H12 0.95
C13 N2 1.374(3)
C13 C14 1.442(3)
C14 C15 1.343(3)
C14 H14 0.95
C15 C16 1.443(3)
C15 H15 0.95
C16 N2 1.376(3)
C16 C17 1.393(3)
C17 C25 1.396(3)
C17 C18 1.501(3)
C18 C24 1.392(3)
C18 C19 1.393(3)
C19 C20 1.388(4)
C19 H19 0.95
C20 C21 1.381(4)
C20 H20 0.95
C21 C23 1.393(4)
C21 C22 1.513(4)
C22 H22A 0.98
C22 H22B 0.98
C22 H22C 0.98
C23 C24 1.389(4)
C23 H23 0.95
C24 H24 0.95
C25 N3 1.379(3)
C25 C26 1.438(3)
C26 C27 1.350(4)
C26 H26 0.95
C27 C28 1.440(3)
C27 H27 0.95
C28 N3 1.377(3)
C28 C29 1.395(3)
C29 C37 1.392(3)
C29 C30 1.500(3)
C30 C36 1.381(4)
C30 C31 1.387(4)
C31 C32 1.388(4)
C31 H31 0.95
C32 C33 1.378(4)
C32 H32 0.95
C33 C35 1.376(5)
C33 C34 1.513(4)
C34 H34A 0.98
C34 H34B 0.98
C34 H34C 0.98
C35 C36 1.396(4)
C35 H35 0.95
C36 H36 0.95
C37 N4 1.378(3)
C37 C38 1.441(3)
C38 C39 1.352(3)
C38 H38 0.95
C39 C40 1.444(3)
C39 H39 0.95
C40 N4 1.375(3)
C40 C41 1.397(3)
C41 C42 1.497(3)
C42 C48 1.386(3)
C42 C43 1.393(3)
C43 C44 1.387(4)
C43 H43 0.95
C44 C45 1.380(4)
C44 H44 0.95
C45 C47 1.378(4)
C45 C46 1.514(4)
C46 H46A 0.98
C46 H46B 0.98
C46 H46C 0.98
C47 C48 1.395(4)
C47 H47 0.95
C48 H48 0.95
C49 N5 1.492(3)
C49 H49A 0.98
C49 H49B 0.98
C49 H49C 0.98
C50 N5 1.489(3)
C50 H50A 0.98
C50 H50B 0.98
C50 H50C 0.98
C51 N5 1.486(3)
C51 H51A 0.98
C51 H51B 0.98
C51 H51C 0.98
C52 H52A 0.99
C52 H52B 0.99
C53 H53A 0.99
C53 H53B 0.99
